data_7102195
loop_
_publ_author_name
'Li, Xiaofang'
'Nishiura, Masayoshi'
'Mori, Kyouichi'
'Mashiko, Tomohiro'
'Hou, Zhaomin'

_publ_section_title
;
 Cationic scandium aminobenzyl complexes. Synthesis, structure and
 unprecedented catalysis of copolymerization of 1-hexene and
 dicyclopentadiene.
;
_journal_issue 40
_journal_name_full 'Chemical communications (Cambridge, England)'
_journal_page_first 4137
_journal_page_last 4139
_journal_paper_doi 10.1039/b708534f
_journal_year 2007
_chemical_formula_sum 'C30 H45 N2 Sc Si'
_chemical_formula_weight 506.73
_chemical_name_common Cp'ScBz2
_chemical_name_systematic
;
?
;
_space_group_IT_number 2
_symmetry_cell_setting triclinic
_symmetry_space_group_name_Hall '-P 1'
_symmetry_space_group_name_H-M 'P -1'
_atom_sites_solution_hydrogens geom
_atom_sites_solution_primary direct
_atom_sites_solution_secondary difmap
_audit_creation_method SHELXL-97
_cell_angle_alpha 91.641(3)
_cell_angle_beta 95.407(2)
_cell_angle_gamma 106.911(2)
_cell_formula_units_Z 2
_cell_length_a 10.299(2)
_cell_length_b 10.594(2)
_cell_length_c 13.624(3)
_cell_measurement_temperature 173(2)
_cell_volume 1413.3(5)
_computing_cell_refinement 'Bruker SMART'
_computing_data_collection 'Bruker SMART'
_computing_data_reduction 'Bruker SHELXTL'
_computing_molecular_graphics 'Bruker SHELXTL'
_computing_publication_material 'Bruker SHELXTL'
_computing_structure_refinement 'SHELXL-97 (Sheldrick, 1997)'
_computing_structure_solution 'SHELXS-97 (Sheldrick, 1990)'
_diffrn_ambient_temperature 173(2)
_diffrn_measured_fraction_theta_full 0.976
_diffrn_measured_fraction_theta_max 0.976
_diffrn_measurement_device_type 'CCD area detector'
_diffrn_measurement_method 'phi and omega scans'
_diffrn_radiation_monochromator graphite
_diffrn_radiation_source 'fine-focus sealed tube'
_diffrn_radiation_type MoK\a
_diffrn_radiation_wavelength 0.71073
_diffrn_reflns_av_R_equivalents 0.0235
_diffrn_reflns_av_sigmaI/netI 0.0590
_diffrn_reflns_limit_h_max 12
_diffrn_reflns_limit_h_min -11
_diffrn_reflns_limit_k_max 12
_diffrn_reflns_limit_k_min -12
_diffrn_reflns_limit_l_max 16
_diffrn_reflns_limit_l_min -15
_diffrn_reflns_number 7426
_diffrn_reflns_theta_full 25.05
_diffrn_reflns_theta_max 25.05
_diffrn_reflns_theta_min 1.50
_exptl_absorpt_coefficient_mu 0.323
_exptl_absorpt_correction_T_max 0.9382
_exptl_absorpt_correction_T_min 0.8954
_exptl_absorpt_correction_type multi-scan
_exptl_absorpt_process_details SADABS
_exptl_crystal_density_diffrn 1.191
_exptl_crystal_density_method 'not measured'
_exptl_crystal_F_000 548
_exptl_crystal_size_max 0.35
_exptl_crystal_size_mid 0.20
_exptl_crystal_size_min 0.20
_refine_diff_density_max 0.299
_refine_diff_density_min -0.364
_refine_diff_density_rms 0.050
_refine_ls_extinction_method none
_refine_ls_goodness_of_fit_ref 1.000
_refine_ls_hydrogen_treatment none
_refine_ls_matrix_type full
_refine_ls_number_parameters 318
_refine_ls_number_reflns 4888
_refine_ls_number_restraints 0
_refine_ls_restrained_S_all 1.000
_refine_ls_R_factor_all 0.0559
_refine_ls_R_factor_gt 0.0399
_refine_ls_shift/su_max 0.001
_refine_ls_shift/su_mean 0.000
_refine_ls_structure_factor_coef Fsqd
_refine_ls_weighting_details 'calc w=1/[\s^2^(Fo^2^)+(0.0400P)^2^+0.0000P] where P=(Fo^2^+2Fc^2^)/3'
_refine_ls_weighting_scheme calc
_refine_ls_wR_factor_gt 0.0879
_refine_ls_wR_factor_ref 0.0928
_reflns_number_gt 3684
_reflns_number_total 4888
_reflns_threshold_expression >2sigma(I)
_cod_data_source_file b708534f.txt
_cod_data_source_block 1a
_cod_original_sg_symbol_H-M P-1
_cod_database_code 7102195

loop_
_symmetry_equiv_pos_as_xyz
'x, y, z'
'-x, -y, -z'

loop_
_atom_site_label
_atom_site_type_symbol
_atom_site_fract_x
_atom_site_fract_y
_atom_site_fract_z
_atom_site_U_iso_or_equiv
_atom_site_adp_type
_atom_site_occupancy
_atom_site_symmetry_multiplicity
_atom_site_calc_flag
_atom_site_refinement_flags
Sc1 Sc 0.75449(4) 0.34759(4) 0.21700(3) 0.02149(12) Uani 1 1 d .
Si1 Si 0.76350(8) 0.72125(7) 0.29398(5) 0.03605(19) Uani 1 1 d .
N1 N 0.91644(18) 0.26051(18) 0.13035(13) 0.0264(4) Uani 1 1 d .
N2 N 0.50934(18) 0.29960(18) 0.17059(14) 0.0264(4) Uani 1 1 d .
C1 C 0.7794(2) 0.4389(2) 0.06709(16) 0.0280(5) Uani 1 1 d .
H1A H 0.7043 0.4768 0.0472 0.034 Uiso 1 1 calc R
H1B H 0.8678 0.5088 0.0684 0.034 Uiso 1 1 calc R
C2 C 0.7743(2) 0.3253(2) 0.00007(16) 0.0264(5) Uani 1 1 d .
C3 C 0.8400(2) 0.2315(2) 0.03206(17) 0.0263(5) Uani 1 1 d .
C4 C 0.8317(2) 0.1210(2) -0.02721(18) 0.0343(6) Uani 1 1 d .
H4 H 0.8786 0.0604 -0.0047 0.041 Uiso 1 1 calc R
C5 C 0.7562(3) 0.0972(2) -0.11876(19) 0.0395(6) Uani 1 1 d .
H5 H 0.7512 0.0209 -0.1591 0.047 Uiso 1 1 calc R
C6 C 0.6885(2) 0.1854(3) -0.15092(18) 0.0370(6) Uani 1 1 d .
H6 H 0.6350 0.1693 -0.2132 0.044 Uiso 1 1 calc R
C7 C 0.6986(2) 0.2966(2) -0.09266(17) 0.0317(6) Uani 1 1 d .
H7 H 0.6518 0.3566 -0.1165 0.038 Uiso 1 1 calc R
C8 C 1.0526(2) 0.3542(2) 0.11965(18) 0.0336(6) Uani 1 1 d .
H8A H 1.1027 0.3114 0.0786 0.050 Uiso 1 1 calc R
H8B H 1.1040 0.3801 0.1850 0.050 Uiso 1 1 calc R
H8C H 1.0408 0.4329 0.0883 0.050 Uiso 1 1 calc R
C9 C 0.9396(2) 0.1420(2) 0.17485(18) 0.0339(6) Uani 1 1 d .
H9A H 0.8530 0.0712 0.1707 0.051 Uiso 1 1 calc R
H9B H 0.9764 0.1638 0.2443 0.051 Uiso 1 1 calc R
H9C H 1.0048 0.1125 0.1391 0.051 Uiso 1 1 calc R
C10 C 0.6501(2) 0.1317(2) 0.24514(17) 0.0264(5) Uani 1 1 d .
H10A H 0.6307 0.0757 0.1829 0.032 Uiso 1 1 calc R
H10B H 0.7085 0.0980 0.2931 0.032 Uiso 1 1 calc R
C11 C 0.5216(2) 0.1317(2) 0.28557(16) 0.0240(5) Uani 1 1 d .
C12 C 0.4496(2) 0.2177(2) 0.24890(16) 0.0242(5) Uani 1 1 d .
C13 C 0.3303(2) 0.2231(2) 0.28506(17) 0.0305(6) Uani 1 1 d .
H13 H 0.2827 0.2807 0.2578 0.037 Uiso 1 1 calc R
C14 C 0.2798(2) 0.1453(2) 0.36068(18) 0.0360(6) Uani 1 1 d .
H14 H 0.1975 0.1488 0.3853 0.043 Uiso 1 1 calc R
C15 C 0.3498(2) 0.0627(2) 0.39999(18) 0.0353(6) Uani 1 1 d .
H15 H 0.3166 0.0099 0.4526 0.042 Uiso 1 1 calc R
C16 C 0.4682(2) 0.0565(2) 0.36299(17) 0.0288(5) Uani 1 1 d .
H16 H 0.5151 -0.0010 0.3912 0.035 Uiso 1 1 calc R
C17 C 0.4690(2) 0.4219(2) 0.16266(19) 0.0363(6) Uani 1 1 d .
H17A H 0.3722 0.3997 0.1377 0.054 Uiso 1 1 calc R
H17B H 0.5240 0.4790 0.1171 0.054 Uiso 1 1 calc R
H17C H 0.4841 0.4683 0.2279 0.054 Uiso 1 1 calc R
C18 C 0.4628(2) 0.2233(2) 0.07392(17) 0.0341(6) Uani 1 1 d .
H18A H 0.4909 0.1425 0.0750 0.051 Uiso 1 1 calc R
H18B H 0.5036 0.2772 0.0212 0.051 Uiso 1 1 calc R
H18C H 0.3631 0.1998 0.0618 0.051 Uiso 1 1 calc R
C19 C 0.8010(2) 0.5620(2) 0.31952(16) 0.0248(5) Uani 1 1 d .
C20 C 0.7346(2) 0.4589(2) 0.37940(16) 0.0238(5) Uani 1 1 d .
C21 C 0.8214(2) 0.3804(2) 0.40207(16) 0.0251(5) Uani 1 1 d .
C22 C 0.9435(2) 0.4347(2) 0.35945(16) 0.0264(5) Uani 1 1 d .
C23 C 0.9320(2) 0.5447(2) 0.30812(16) 0.0250(5) Uani 1 1 d .
C24 C 0.6070(2) 0.4457(3) 0.42779(18) 0.0352(6) Uani 1 1 d .
H24A H 0.5656 0.3529 0.4408 0.053 Uiso 1 1 calc R
H24B H 0.5425 0.4760 0.3840 0.053 Uiso 1 1 calc R
H24C H 0.6294 0.4996 0.4902 0.053 Uiso 1 1 calc R
C25 C 0.7986(3) 0.2702(2) 0.47156(18) 0.0409(7) Uani 1 1 d .
H25A H 0.8460 0.3044 0.5369 0.061 Uiso 1 1 calc R
H25B H 0.8342 0.2007 0.4464 0.061 Uiso 1 1 calc R
H25C H 0.7006 0.2335 0.4766 0.061 Uiso 1 1 calc R
C26 C 1.0709(2) 0.3941(3) 0.38392(19) 0.0414(7) Uani 1 1 d .
H26A H 1.1435 0.4453 0.3467 0.062 Uiso 1 1 calc R
H26B H 1.0519 0.2997 0.3661 0.062 Uiso 1 1 calc R
H26C H 1.1002 0.4109 0.4548 0.062 Uiso 1 1 calc R
C27 C 1.0443(2) 0.6370(2) 0.25893(18) 0.0380(6) Uani 1 1 d .
H27A H 1.0827 0.7192 0.3001 0.057 Uiso 1 1 calc R
H27B H 1.0073 0.6565 0.1941 0.057 Uiso 1 1 calc R
H27C H 1.1161 0.5951 0.2505 0.057 Uiso 1 1 calc R
C28 C 0.8959(3) 0.8585(3) 0.3689(2) 0.0489(7) Uani 1 1 d .
H28A H 0.8681 0.9394 0.3666 0.073 Uiso 1 1 calc R
H28B H 0.9836 0.8735 0.3418 0.073 Uiso 1 1 calc R
H28C H 0.9052 0.8343 0.4375 0.073 Uiso 1 1 calc R
C29 C 0.7639(4) 0.7597(3) 0.1608(2) 0.0637(9) Uani 1 1 d .
H29A H 0.7032 0.6840 0.1200 0.096 Uiso 1 1 calc R
H29B H 0.8568 0.7779 0.1419 0.096 Uiso 1 1 calc R
H29C H 0.7320 0.8374 0.1506 0.096 Uiso 1 1 calc R
C30 C 0.5978(3) 0.7318(3) 0.3338(2) 0.0601(9) Uani 1 1 d .
H30A H 0.5861 0.8179 0.3186 0.090 Uiso 1 1 calc R
H30B H 0.5980 0.7215 0.4051 0.090 Uiso 1 1 calc R
H30C H 0.5225 0.6614 0.2986 0.090 Uiso 1 1 calc R

loop_
_atom_site_aniso_label
_atom_site_aniso_U_11
_atom_site_aniso_U_22
_atom_site_aniso_U_33
_atom_site_aniso_U_23
_atom_site_aniso_U_13
_atom_site_aniso_U_12
Sc1 0.0239(2) 0.0215(2) 0.0192(2) 0.00136(18) 0.00143(17) 0.00714(19)
Si1 0.0525(5) 0.0238(4) 0.0325(4) -0.0016(3) -0.0059(3) 0.0159(3)
N1 0.0288(11) 0.0252(11) 0.0253(11) 0.0019(9) 0.0040(8) 0.0076(9)
N2 0.0272(11) 0.0242(11) 0.0272(11) 0.0065(9) 0.0015(8) 0.0067(9)
C1 0.0312(13) 0.0285(13) 0.0248(13) 0.0043(10) 0.0046(10) 0.0088(11)
C2 0.0283(13) 0.0257(13) 0.0233(13) 0.0039(10) 0.0074(10) 0.0030(11)
C3 0.0257(13) 0.0255(13) 0.0250(13) 0.0008(10) 0.0048(10) 0.0026(10)
C4 0.0385(15) 0.0285(14) 0.0360(15) -0.0004(12) 0.0075(12) 0.0092(12)
C5 0.0489(17) 0.0299(15) 0.0340(15) -0.0091(12) 0.0088(13) 0.0022(13)
C6 0.0364(15) 0.0412(16) 0.0249(14) -0.0022(12) 0.0017(11) -0.0010(13)
C7 0.0353(14) 0.0341(14) 0.0248(13) 0.0049(11) 0.0042(11) 0.0082(12)
C8 0.0277(14) 0.0387(15) 0.0314(14) -0.0014(12) 0.0035(11) 0.0053(12)
C9 0.0361(14) 0.0323(14) 0.0377(15) 0.0038(12) 0.0072(11) 0.0158(12)
C10 0.0258(13) 0.0282(13) 0.0266(13) 0.0001(10) 0.0005(10) 0.0109(10)
C11 0.0266(13) 0.0175(12) 0.0258(13) -0.0008(10) -0.0006(10) 0.0045(10)
C12 0.0256(12) 0.0207(12) 0.0233(12) -0.0005(10) -0.0009(10) 0.0033(10)
C13 0.0256(13) 0.0321(14) 0.0345(14) 0.0039(11) 0.0018(11) 0.0097(11)
C14 0.0317(14) 0.0396(15) 0.0395(15) 0.0040(13) 0.0125(11) 0.0123(12)
C15 0.0379(15) 0.0347(15) 0.0314(14) 0.0086(12) 0.0094(11) 0.0052(12)
C16 0.0345(14) 0.0245(13) 0.0272(13) 0.0045(11) 0.0023(11) 0.0087(11)
C17 0.0333(14) 0.0308(14) 0.0468(16) 0.0134(12) 0.0024(12) 0.0123(12)
C18 0.0331(14) 0.0404(15) 0.0244(13) 0.0038(11) -0.0023(11) 0.0054(12)
C19 0.0282(13) 0.0235(13) 0.0218(12) -0.0043(10) -0.0020(10) 0.0082(10)
C20 0.0260(12) 0.0247(13) 0.0188(12) -0.0023(10) 0.0004(9) 0.0055(10)
C21 0.0319(13) 0.0227(12) 0.0182(12) -0.0016(10) -0.0031(10) 0.0063(10)
C22 0.0273(13) 0.0297(13) 0.0215(12) -0.0074(10) -0.0046(10) 0.0107(11)
C23 0.0274(13) 0.0240(12) 0.0207(12) -0.0046(10) 0.0003(10) 0.0043(10)
C24 0.0334(14) 0.0443(16) 0.0275(14) -0.0030(12) 0.0053(11) 0.0105(12)
C25 0.0564(18) 0.0343(15) 0.0281(14) 0.0040(12) -0.0073(12) 0.0106(13)
C26 0.0385(15) 0.0502(17) 0.0385(16) -0.0127(13) -0.0106(12) 0.0237(14)
C27 0.0373(15) 0.0349(15) 0.0343(15) -0.0033(12) 0.0069(12) -0.0016(12)
C28 0.065(2) 0.0300(15) 0.0496(18) -0.0054(13) -0.0063(15) 0.0157(14)
C29 0.116(3) 0.0323(16) 0.0406(18) 0.0043(14) -0.0114(18) 0.0248(18)
C30 0.062(2) 0.0423(18) 0.082(2) -0.0156(16) -0.0113(17) 0.0323(16)

loop_
_atom_type_symbol
_atom_type_description
_atom_type_scat_dispersion_real
_atom_type_scat_dispersion_imag
_atom_type_scat_source
C C 0.0033 0.0016 'International Tables Vol C Tables 4.2.6.8 and 6.1.1.4'
H H 0.0000 0.0000 'International Tables Vol C Tables 4.2.6.8 and 6.1.1.4'
N N 0.0061 0.0033 'International Tables Vol C Tables 4.2.6.8 and 6.1.1.4'
Si Si 0.0817 0.0704 'International Tables Vol C Tables 4.2.6.8 and 6.1.1.4'
Sc Sc 0.2519 0.3716 'International Tables Vol C Tables 4.2.6.8 and 6.1.1.4'

loop_
_geom_angle_atom_site_label_1
_geom_angle_atom_site_label_2
_geom_angle_atom_site_label_3
_geom_angle
C10 Sc1 C1 127.11(9)
C10 Sc1 N2 71.33(7)
C1 Sc1 N2 85.73(7)
C10 Sc1 N1 85.60(7)
C1 Sc1 N1 70.85(7)
N2 Sc1 N1 126.68(7)
C10 Sc1 C19 133.11(8)
C1 Sc1 C19 96.79(8)
N2 Sc1 C19 100.11(7)
N1 Sc1 C19 128.99(7)
C10 Sc1 C20 100.27(8)
C1 Sc1 C20 127.75(8)
N2 Sc1 C20 90.72(7)
N1 Sc1 C20 141.45(7)
C19 Sc1 C20 32.85(7)
C10 Sc1 C21 86.15(8)
C1 Sc1 C21 146.34(8)
N2 Sc1 C21 113.48(7)
N1 Sc1 C21 112.01(7)
C19 Sc1 C21 54.18(7)
C20 Sc1 C21 32.24(7)
C10 Sc1 C23 137.46(8)
C1 Sc1 C23 93.03(8)
N2 Sc1 C23 132.59(7)
N1 Sc1 C23 96.84(7)
C19 Sc1 C23 32.89(7)
C20 Sc1 C23 53.73(7)
C21 Sc1 C23 53.47(7)
C10 Sc1 C22 106.21(8)
C1 Sc1 C22 119.22(8)
N2 Sc1 C22 143.46(7)
N1 Sc1 C22 88.46(7)
C19 Sc1 C22 53.85(7)
C20 Sc1 C22 53.19(7)
C21 Sc1 C22 32.10(7)
C23 Sc1 C22 31.98(7)
C30 Si1 C29 107.21(15)
C30 Si1 C19 114.40(12)
C29 Si1 C19 113.33(12)
C30 Si1 C28 104.28(13)
C29 Si1 C28 108.64(14)
C19 Si1 C28 108.49(11)
C3 N1 C9 113.04(18)
C3 N1 C8 107.59(17)
C9 N1 C8 107.37(17)
C3 N1 Sc1 98.89(12)
C9 N1 Sc1 112.58(13)
C8 N1 Sc1 117.23(14)
C12 N2 C17 113.61(18)
C12 N2 C18 109.08(17)
C17 N2 C18 106.76(17)
C12 N2 Sc1 103.11(12)
C17 N2 Sc1 111.48(13)
C18 N2 Sc1 112.91(14)
C2 C1 Sc1 102.99(14)
C7 C2 C3 115.9(2)
C7 C2 C1 124.2(2)
C3 C2 C1 119.7(2)
C4 C3 C2 121.1(2)
C4 C3 N1 123.3(2)
C2 C3 N1 115.6(2)
C3 C4 C5 121.0(2)
C6 C5 C4 119.3(2)
C7 C6 C5 119.8(2)
C6 C7 C2 123.0(2)
C11 C10 Sc1 105.30(14)
C16 C11 C12 116.0(2)
C16 C11 C10 124.6(2)
C12 C11 C10 119.29(19)
C13 C12 C11 121.6(2)
C13 C12 N2 122.85(19)
C11 C12 N2 115.50(18)
C12 C13 C14 120.4(2)
C15 C14 C13 119.4(2)
C14 C15 C16 120.1(2)
C15 C16 C11 122.5(2)
C20 C19 C23 106.15(18)
C20 C19 Si1 129.22(17)
C23 C19 Si1 121.74(16)
C20 C19 Sc1 73.62(12)
C23 C19 Sc1 73.92(13)
Si1 C19 Sc1 132.57(11)
C21 C20 C19 108.78(19)
C21 C20 C24 122.6(2)
C19 C20 C24 127.7(2)
C21 C20 Sc1 74.13(13)
C19 C20 Sc1 73.53(12)
C24 C20 Sc1 126.96(16)
C20 C21 C22 108.03(19)
C20 C21 C25 126.5(2)
C22 C21 C25 124.9(2)
C20 C21 Sc1 73.63(12)
C22 C21 Sc1 74.80(13)
C25 C21 Sc1 124.23(15)
C23 C22 C21 108.52(19)
C23 C22 C26 127.2(2)
C21 C22 C26 123.3(2)
C23 C22 Sc1 73.23(12)
C21 C22 Sc1 73.10(13)
C26 C22 Sc1 128.64(16)
C22 C23 C19 108.49(19)
C22 C23 C27 125.3(2)
C19 C23 C27 125.9(2)
C22 C23 Sc1 74.79(13)
C19 C23 Sc1 73.19(13)
C27 C23 Sc1 123.06(15)

loop_
_geom_bond_atom_site_label_1
_geom_bond_atom_site_label_2
_geom_bond_distance
Sc1 C10 2.287(2)
Sc1 C1 2.289(2)
Sc1 N2 2.4427(19)
Sc1 N1 2.4960(19)
Sc1 C19 2.529(2)
Sc1 C20 2.531(2)
Sc1 C21 2.537(2)
Sc1 C23 2.539(2)
Sc1 C22 2.559(2)
Si1 C30 1.871(3)
Si1 C29 1.872(3)
Si1 C19 1.872(2)
Si1 C28 1.875(3)
N1 C3 1.465(3)
N1 C9 1.480(3)
N1 C8 1.486(3)
N2 C12 1.461(3)
N2 C17 1.475(3)
N2 C18 1.487(3)
C1 C2 1.475(3)
C2 C7 1.397(3)
C2 C3 1.412(3)
C3 C4 1.380(3)
C4 C5 1.382(3)
C5 C6 1.376(3)
C6 C7 1.374(3)
C10 C11 1.480(3)
C11 C16 1.397(3)
C11 C12 1.407(3)
C12 C13 1.381(3)
C13 C14 1.383(3)
C14 C15 1.376(3)
C15 C16 1.380(3)
C19 C20 1.431(3)
C19 C23 1.435(3)
C20 C21 1.407(3)
C20 C24 1.498(3)
C21 C22 1.409(3)
C21 C25 1.504(3)
C22 C23 1.404(3)
C22 C26 1.508(3)
C23 C27 1.506(3)
